data_2312739
loop_
_publ_author_name
'Duan, Xin E.'
'Jiang, Ze Jin'
'Tong, Hong Bo'
'Bai, Sheng Di'

_publ_section_title
;
 Synthesis and diverse crystal packing in o-, m- and
 p-bis(carbonylthioureido)benzenes containing bisferrocenes.
;
_journal_coeditor_code QF3066
_journal_issue 2
_journal_name_full 'Acta crystallographica. Section C, Structural chemistry'
_journal_paper_doi 10.1107/S2053229625000282
_journal_volume 81
_journal_year 2025
_chemical_formula_iupac '[Fe2 (C5 H5)2 (C20 H16 N4 O2 S2)], C3 H6 O'
_chemical_formula_moiety 'C30 H26 Fe2 N4 O2 S2, C3 H6 O'
_chemical_formula_sum 'C33 H32 Fe2 N4 O3 S2'
_chemical_formula_weight 708.44
_chemical_melting_point_gt 463
_chemical_melting_point_lt 464
_chemical_name_systematic
;
3,3'-Bis(ferrocenylcarbonyl)-1,1'-(benzene-1,2-diyl)bis(thiourea)
acetone monosolvate
;
_space_group_crystal_system orthorhombic
_space_group_IT_number 61
_space_group_name_Hall '-P 2ac 2ab'
_space_group_name_H-M_alt 'P b c a'
_atom_sites_solution_hydrogens geom
_atom_sites_solution_primary dual
_atom_sites_solution_secondary difmap
_audit_creation_method
;
Olex2 1.5
(compiled 2022.04.07 svn.rca3783a0 for OlexSys, GUI svn.r6498)
;
_cell_angle_alpha 90
_cell_angle_beta 90
_cell_angle_gamma 90
_cell_formula_units_Z 8
_cell_length_a 12.6983(6)
_cell_length_b 21.8868(11)
_cell_length_c 22.6831(12)
_cell_measurement_reflns_used 9049
_cell_measurement_temperature 298(2)
_cell_measurement_theta_max 28.265
_cell_measurement_theta_min 2.582
_cell_volume 6304.2(5)
_computing_cell_refinement
;
SAINT (Bruker, 2016)
;
_computing_data_collection
;
APEX2 (Bruker, 2016)
;
_computing_data_reduction
;
SAINT (Bruker, 2016)
;
_computing_molecular_graphics
;
OLEX2 (Dolomanov <i>et al.</i>,  2009)
;
_computing_publication_material
;
OLEX2 (Dolomanov <i>et al.</i>,  2009)
and PLATON (Spek, 2020)
;
_computing_structure_refinement
;
SHELXL2019 (Sheldrick, 2015<i>b</i>)
;
_computing_structure_solution
;
SHELXT2014 (Sheldrick, 2015<i>a</i>)
;
_diffrn_ambient_temperature 298(2)
_diffrn_detector 'Bruker PHOTON-II area detector'
_diffrn_detector_area_resol_mean 7.4
_diffrn_measured_fraction_theta_full 0.995
_diffrn_measured_fraction_theta_max 0.994
_diffrn_measurement_device 'three-circle diffractometer'
_diffrn_measurement_device_type 'Bruker PHOTON-II area detector'
_diffrn_measurement_method 'phi and omega scans'
_diffrn_radiation_monochromator graphite
_diffrn_radiation_probe x-ray
_diffrn_radiation_type MoK\a
_diffrn_radiation_wavelength 0.71073
_diffrn_reflns_av_R_equivalents 0.0326
_diffrn_reflns_av_unetI/netI 0.0191
_diffrn_reflns_limit_h_max 16
_diffrn_reflns_limit_h_min -16
_diffrn_reflns_limit_k_max 29
_diffrn_reflns_limit_k_min -29
_diffrn_reflns_limit_l_max 30
_diffrn_reflns_limit_l_min -30
_diffrn_reflns_number 62236
_diffrn_reflns_theta_full 25.242
_diffrn_reflns_theta_max 28.324
_diffrn_reflns_theta_min 2.616
_diffrn_source 'sealed X-ray tube'
_diffrn_source_current 30.0
_diffrn_source_power 1.5
_diffrn_source_voltage 50.0
_diffrn_standards_number 0
_exptl_absorpt_coefficient_mu 1.094
_exptl_absorpt_correction_T_max 0.803
_exptl_absorpt_correction_T_min 0.727
_exptl_absorpt_correction_type multi-scan
_exptl_absorpt_process_details
;
(SADABS; Bruker, 2016)
;
_exptl_crystal_colour orange-red
_exptl_crystal_density_diffrn 1.493
_exptl_crystal_density_method 'not measured'
_exptl_crystal_description block
_exptl_crystal_F_000 2928
_exptl_crystal_size_max 0.3
_exptl_crystal_size_mid 0.25
_exptl_crystal_size_min 0.2
_refine_diff_density_max 0.308
_refine_diff_density_min -0.391
_refine_ls_extinction_method none
_refine_ls_goodness_of_fit_ref 1.077
_refine_ls_hydrogen_treatment constr
_refine_ls_matrix_type full
_refine_ls_number_parameters 445
_refine_ls_number_reflns 7807
_refine_ls_number_restraints 195
_refine_ls_restrained_S_all 1.067
_refine_ls_R_factor_all 0.0434
_refine_ls_R_factor_gt 0.0334
_refine_ls_shift/su_max 0.003
_refine_ls_shift/su_mean 0.000
_refine_ls_structure_factor_coef Fsqd
_refine_ls_weighting_details 'w=1/[\s^2^(Fo^2^)+(0.0357P)^2^+3.6860P] where P=(Fo^2^+2Fc^2^)/3'
_refine_ls_weighting_scheme calc
_refine_ls_wR_factor_gt 0.0823
_refine_ls_wR_factor_ref 0.0902
_reflns_number_gt 6551
_reflns_number_total 7854
_reflns_threshold_expression 'I > 2\s(I)'
_cod_data_source_file qf3066sup1.cif
_cod_data_source_block 1
_cod_database_code 2312739
_shelx_space_group_comment
;
The symmetry employed for this shelxl refinement is uniquely defined
by the following loop, which should always be used as a source of
symmetry information in preference to the above space-group names.
They are only intended as comments.
;
_shelx_estimated_absorpt_t_min 0.735
_shelx_estimated_absorpt_t_max 0.811

loop_
_space_group_symop_operation_xyz
'x, y, z'
'-x+1/2, -y, z+1/2'
'-x, y+1/2, -z+1/2'
'x+1/2, -y+1/2, -z'
'-x, -y, -z'
'x-1/2, y, -z-1/2'
'x, -y-1/2, z-1/2'
'-x-1/2, y-1/2, z'

loop_
_atom_site_type_symbol
_atom_site_label
_atom_site_fract_x
_atom_site_fract_y
_atom_site_fract_z
_atom_site_U_iso_or_equiv
_atom_site_adp_type
_atom_site_calc_flag
_atom_site_occupancy
_atom_site_disorder_assembly
_atom_site_disorder_group
C C1 0.54614(14) 0.70263(7) 0.36065(7) 0.0324(3) Uani d 1 . .
C C2 0.64516(15) 0.69994(8) 0.39057(8) 0.0360(4) Uani d 1 . .
H H2 0.659771 0.714393 0.430632 0.043 Uiso calc 1 . .
C C3 0.71813(16) 0.67238(9) 0.35154(10) 0.0450(4) Uani d 1 . .
H H3 0.792892 0.665249 0.359755 0.054 Uiso calc 1 . .
C C4 0.66567(17) 0.65839(9) 0.29789(9) 0.0456(5) Uani d 1 . .
H H4 0.697776 0.639708 0.262977 0.055 Uiso calc 1 . .
C C5 0.55947(15) 0.67639(8) 0.30349(8) 0.0387(4) Uani d 1 . .
H H5 0.504751 0.672166 0.273292 0.046 Uiso calc 1 . .
C C11 0.44627(14) 0.73027(8) 0.37922(8) 0.0332(3) Uani d 1 . .
C C12 0.36780(13) 0.80547(7) 0.44941(7) 0.0299(3) Uani d 1 . .
C C13 0.17425(13) 0.81800(8) 0.44089(7) 0.0308(3) Uani d 1 . .
C C14 0.15735(15) 0.87718(8) 0.46096(9) 0.0387(4) Uani d 1 . .
H H14 0.213993 0.903608 0.466003 0.046 Uiso calc 1 . .
C C15 0.05611(16) 0.89676(9) 0.47343(10) 0.0471(5) Uani d 1 . .
H H15 0.045360 0.936218 0.487387 0.056 Uiso calc 1 . .
C C16 -0.02867(16) 0.85867(9) 0.46546(11) 0.0497(5) Uani d 1 . .
H H16 -0.096314 0.872315 0.474045 0.060 Uiso calc 1 . .
C C17 -0.01313(15) 0.79985(9) 0.44458(9) 0.0418(4) Uani d 1 . .
H H17 -0.070563 0.774302 0.438284 0.050 Uiso calc 1 . .
C C18 0.08784(13) 0.77905(7) 0.43309(7) 0.0310(3) Uani d 1 . .
C C19 0.14315(12) 0.67277(7) 0.44309(7) 0.0287(3) Uani d 1 . .
C C20 0.09860(13) 0.59942(8) 0.36338(7) 0.0311(3) Uani d 1 . .
C C21 0.11162(13) 0.53553(8) 0.34550(7) 0.0309(3) Uani d 1 . .
C C22 0.14074(14) 0.48362(8) 0.38044(8) 0.0377(4) Uani d 1 . .
H H22 0.152705 0.483276 0.423123 0.045 Uiso calc 1 . .
C C23 0.14802(15) 0.43282(8) 0.34202(10) 0.0427(4) Uani d 1 . .
H H23 0.167743 0.391190 0.353452 0.051 Uiso calc 1 . .
C C24 0.12502(15) 0.45270(9) 0.28393(9) 0.0414(4) Uani d 1 . .
H H24 0.126256 0.427131 0.248476 0.050 Uiso calc 1 . .
C C25 0.10188(14) 0.51585(8) 0.28562(8) 0.0351(4) Uani d 1 . .
H H25 0.083446 0.541596 0.251815 0.042 Uiso calc 1 . .
C C26 0.36306(17) 0.56677(11) 0.32051(13) 0.0623(7) Uani d 1 . .
H H26 0.352092 0.609472 0.331951 0.075 Uiso calc 1 . .
C C27 0.38875(17) 0.51800(13) 0.35915(12) 0.0631(7) Uani d 1 . .
H H27 0.399405 0.521004 0.401840 0.076 Uiso calc 1 . .
C C28 0.39713(17) 0.46452(11) 0.32478(12) 0.0568(6) Uani d 1 . .
H H28 0.414264 0.423624 0.339530 0.068 Uiso calc 1 . .
C C29 0.37625(17) 0.47989(10) 0.26585(11) 0.0530(5) Uani d 1 . .
H H29 0.376192 0.451512 0.232432 0.064 Uiso calc 1 . .
C C30 0.35512(17) 0.54305(10) 0.26292(12) 0.0545(6) Uani d 1 . .
H H30 0.337911 0.566272 0.227256 0.065 Uiso calc 1 . .
Fe Fe1 0.65580(2) 0.75008(2) 0.31494(2) 0.03484(8) Uani d 1 . .
C C6 0.6264(10) 0.8412(3) 0.3210(7) 0.065(3) Uani d 0.565(13) A 1
H H6 0.578285 0.858993 0.346717 0.077 Uiso calc 0.565(13) A 1
C C7 0.7324(11) 0.8313(5) 0.3323(5) 0.069(3) Uani d 0.565(13) A 1
H H7 0.769376 0.841816 0.366164 0.083 Uiso calc 0.565(13) A 1
C C8 0.7725(7) 0.8018(4) 0.2817(7) 0.073(3) Uani d 0.565(13) A 1
H H8 0.842048 0.789207 0.277269 0.087 Uiso calc 0.565(13) A 1
C C9 0.6945(13) 0.7940(5) 0.2393(4) 0.074(3) Uani d 0.565(13) A 1
H H9 0.700833 0.775731 0.202497 0.089 Uiso calc 0.565(13) A 1
C C10 0.6045(8) 0.8198(5) 0.2643(7) 0.077(3) Uani d 0.565(13) A 1
H H10 0.539264 0.822417 0.245870 0.093 Uiso calc 0.565(13) A 1
Fe Fe2 0.25004(2) 0.50055(2) 0.31742(2) 0.03131(7) Uani d 1 . .
N N1 0.45043(11) 0.77208(7) 0.42482(6) 0.0327(3) Uani d 1 . .
H H1A 0.511620 0.778287 0.439931 0.039 Uiso calc 1 . .
N N2 0.27394(11) 0.79531(7) 0.42462(6) 0.0326(3) Uani d 1 . .
H H2A 0.274470 0.771548 0.394424 0.039 Uiso calc 1 . .
N N3 0.10201(11) 0.71836(6) 0.41140(6) 0.0314(3) Uani d 1 . .
H H3A 0.082913 0.710684 0.375784 0.038 Uiso calc 1 . .
N N4 0.14270(11) 0.61553(6) 0.41695(6) 0.0311(3) Uani d 1 . .
H H4A 0.173327 0.586737 0.436235 0.037 Uiso calc 1 . .
O O1 0.36345(11) 0.71708(7) 0.35464(7) 0.0493(4) Uani d 1 . .
O O2 0.05144(12) 0.63643(6) 0.33267(6) 0.0475(3) Uani d 1 . .
S S1 0.39394(4) 0.85267(2) 0.50481(2) 0.04725(13) Uani d 1 . .
S S2 0.19465(4) 0.68085(2) 0.50996(2) 0.03968(11) Uani d 1 . .
C C6A 0.6751(18) 0.8399(4) 0.3328(5) 0.065(4) Uani d 0.435(13) A 2
H H6A 0.666387 0.858094 0.369497 0.078 Uiso calc 0.435(13) A 2
C C7A 0.7697(11) 0.8176(6) 0.3119(8) 0.075(4) Uani d 0.435(13) A 2
H H7A 0.834271 0.817006 0.331257 0.090 Uiso calc 0.435(13) A 2
C C8A 0.7470(13) 0.7958(5) 0.2547(7) 0.064(3) Uani d 0.435(13) A 2
H H8A 0.795498 0.778531 0.228931 0.076 Uiso calc 0.435(13) A 2
C C9A 0.6391(16) 0.8044(5) 0.2429(4) 0.070(4) Uani d 0.435(13) A 2
H H9A 0.604346 0.793700 0.208355 0.084 Uiso calc 0.435(13) A 2
C C10A 0.5940(9) 0.8317(5) 0.2919(7) 0.060(3) Uani d 0.435(13) A 2
H H10A 0.523698 0.842446 0.296689 0.072 Uiso calc 0.435(13) A 2
C C31 0.2355(2) 0.51255(11) 0.55397(12) 0.0551(5) Uani d 1 . .
C C32 0.1215(3) 0.51230(16) 0.56983(16) 0.0907(11) Uani d 1 . .
H H32A 0.080324 0.502989 0.535482 0.136 Uiso calc 1 . .
H H32B 0.101809 0.551781 0.584628 0.136 Uiso calc 1 . .
H H32C 0.108900 0.481974 0.599586 0.136 Uiso calc 1 . .
C C33 0.3131(3) 0.49838(19) 0.60216(16) 0.1035(12) Uani d 1 . .
H H33A 0.383484 0.502197 0.587115 0.155 Uiso calc 1 . .
H H33B 0.302058 0.457401 0.615932 0.155 Uiso calc 1 . .
H H33C 0.303370 0.526479 0.634191 0.155 Uiso calc 1 . .
O O3 0.26571(15) 0.52419(8) 0.50551(8) 0.0627(4) Uani d 1 . .

loop_
_atom_site_aniso_label
_atom_site_aniso_U_11
_atom_site_aniso_U_22
_atom_site_aniso_U_33
_atom_site_aniso_U_12
_atom_site_aniso_U_13
_atom_site_aniso_U_23
C1 0.0367(9) 0.0278(7) 0.0326(8) -0.0017(6) 0.0044(7) -0.0034(6)
C2 0.0437(10) 0.0294(8) 0.0350(9) 0.0026(7) -0.0011(7) -0.0010(7)
C3 0.0407(10) 0.0380(9) 0.0563(12) 0.0108(8) 0.0006(9) -0.0052(9)
C4 0.0497(11) 0.0394(10) 0.0476(11) 0.0068(8) 0.0080(9) -0.0161(8)
C5 0.0402(10) 0.0351(9) 0.0409(9) -0.0017(7) 0.0030(8) -0.0121(7)
C11 0.0348(9) 0.0321(8) 0.0327(8) -0.0022(7) 0.0054(7) -0.0035(7)
C12 0.0321(8) 0.0279(7) 0.0298(8) -0.0008(6) 0.0045(6) 0.0010(6)
C13 0.0287(8) 0.0303(8) 0.0334(8) 0.0018(6) 0.0027(6) 0.0022(6)
C14 0.0360(9) 0.0286(8) 0.0514(11) -0.0008(7) 0.0025(8) -0.0011(7)
C15 0.0455(11) 0.0306(9) 0.0651(13) 0.0082(8) 0.0062(10) -0.0013(9)
C16 0.0342(10) 0.0388(10) 0.0761(15) 0.0091(8) 0.0090(10) 0.0041(10)
C17 0.0295(9) 0.0350(9) 0.0607(12) 0.0010(7) 0.0012(8) 0.0052(8)
C18 0.0311(8) 0.0275(8) 0.0345(8) 0.0018(6) 0.0005(6) 0.0030(6)
C19 0.0251(7) 0.0306(8) 0.0304(8) 0.0022(6) 0.0016(6) -0.0021(6)
C20 0.0297(8) 0.0331(8) 0.0304(8) 0.0000(6) 0.0014(6) -0.0003(6)
C21 0.0261(8) 0.0313(8) 0.0354(8) -0.0030(6) 0.0007(6) -0.0008(6)
C22 0.0368(9) 0.0371(9) 0.0390(9) -0.0035(7) 0.0030(7) 0.0041(7)
C23 0.0415(10) 0.0283(8) 0.0583(12) -0.0069(7) 0.0012(9) 0.0029(8)
C24 0.0396(10) 0.0351(9) 0.0496(11) -0.0083(8) -0.0044(8) -0.0096(8)
C25 0.0326(9) 0.0352(8) 0.0376(9) -0.0030(7) -0.0059(7) -0.0047(7)
C26 0.0316(10) 0.0434(12) 0.112(2) -0.0126(9) 0.0135(11) -0.0199(13)
C27 0.0309(10) 0.0850(18) 0.0736(16) -0.0062(11) -0.0095(10) -0.0146(14)
C28 0.0336(10) 0.0539(13) 0.0828(17) 0.0100(9) 0.0015(10) 0.0035(12)
C29 0.0422(11) 0.0466(11) 0.0703(15) 0.0036(9) 0.0192(10) -0.0074(10)
C30 0.0401(11) 0.0455(11) 0.0779(16) 0.0005(9) 0.0205(10) 0.0105(11)
Fe1 0.04028(15) 0.03260(14) 0.03164(13) -0.00037(10) 0.00816(10) -0.00246(9)
C6 0.085(7) 0.027(2) 0.082(8) -0.007(4) 0.026(5) -0.002(4)
C7 0.081(7) 0.057(5) 0.068(5) -0.036(5) 0.001(5) 0.009(4)
C8 0.060(4) 0.074(5) 0.084(8) -0.030(3) 0.022(5) 0.007(6)
C9 0.100(8) 0.083(6) 0.040(3) -0.033(6) 0.014(5) 0.007(3)
C10 0.098(7) 0.057(7) 0.076(9) -0.005(5) -0.017(6) 0.026(6)
Fe2 0.02769(13) 0.02731(12) 0.03893(14) -0.00151(9) 0.00099(9) -0.00337(9)
N1 0.0277(7) 0.0371(7) 0.0333(7) 0.0000(6) 0.0018(6) -0.0074(6)
N2 0.0283(7) 0.0336(7) 0.0360(7) -0.0018(6) 0.0045(5) -0.0067(6)
N3 0.0321(7) 0.0299(7) 0.0321(7) 0.0011(6) -0.0036(6) -0.0005(5)
N4 0.0337(7) 0.0292(7) 0.0302(7) 0.0050(6) -0.0033(6) -0.0013(5)
O1 0.0367(7) 0.0562(9) 0.0551(9) -0.0009(6) -0.0016(6) -0.0253(7)
O2 0.0659(10) 0.0377(7) 0.0387(7) 0.0104(6) -0.0156(6) -0.0024(6)
S1 0.0433(3) 0.0498(3) 0.0486(3) 0.0096(2) -0.0069(2) -0.0222(2)
S2 0.0451(3) 0.0385(2) 0.0354(2) 0.00858(19) -0.01116(19) -0.00630(18)
C6A 0.104(11) 0.036(4) 0.054(4) -0.026(8) 0.006(8) 0.002(3)
C7A 0.085(8) 0.066(7) 0.075(9) -0.034(6) -0.012(7) 0.010(6)
C8A 0.077(8) 0.067(5) 0.047(7) -0.016(6) 0.027(5) 0.001(5)
C9A 0.120(11) 0.052(5) 0.038(5) 0.002(7) 0.005(6) 0.010(4)
C10A 0.087(6) 0.031(4) 0.063(8) 0.009(4) 0.012(6) 0.006(5)
C31 0.0634(14) 0.0427(11) 0.0593(14) -0.0062(10) 0.0046(11) -0.0083(10)
C32 0.0673(19) 0.094(2) 0.110(3) -0.0159(17) 0.0214(17) -0.035(2)
C33 0.096(3) 0.127(3) 0.088(2) 0.007(2) 0.002(2) 0.029(2)
O3 0.0742(11) 0.0557(10) 0.0583(10) 0.0023(8) 0.0064(8) -0.0049(8)

loop_
_atom_type_symbol
_atom_type_description
_atom_type_scat_dispersion_real
_atom_type_scat_dispersion_imag
_atom_type_scat_source
C C 0.0033 0.0016 'International Tables Vol C Tables 4.2.6.8 and 6.1.1.4'
H H 0.0000 0.0000 'International Tables Vol C Tables 4.2.6.8 and 6.1.1.4'
Fe Fe 0.3463 0.8444 'International Tables Vol C Tables 4.2.6.8 and 6.1.1.4'
N N 0.0061 0.0033 'International Tables Vol C Tables 4.2.6.8 and 6.1.1.4'
O O 0.0106 0.0060 'International Tables Vol C Tables 4.2.6.8 and 6.1.1.4'
S S 0.1246 0.1234 'International Tables Vol C Tables 4.2.6.8 and 6.1.1.4'

loop_
_geom_angle_atom_site_label_1
_geom_angle_atom_site_label_2
_geom_angle_atom_site_label_3
_geom_angle_site_symmetry_1
_geom_angle_site_symmetry_3
_geom_angle
_geom_angle_publ_flag
C2 C1 C11 . . 129.85(15) ?
C2 C1 Fe1 . . 70.08(10) ?
C5 C1 C2 . . 108.07(15) ?
C5 C1 C11 . . 121.94(16) ?
C5 C1 Fe1 . . 70.10(10) ?
C11 C1 Fe1 . . 122.05(12) ?
C1 C2 H2 . . 126.4 ?
C1 C2 Fe1 . . 68.72(10) ?
C3 C2 C1 . . 107.22(16) ?
C3 C2 H2 . . 126.4 ?
C3 C2 Fe1 . . 70.14(11) ?
Fe1 C2 H2 . . 126.4 ?
C2 C3 H3 . . 125.6 ?
C2 C3 C4 . . 108.69(17) ?
C2 C3 Fe1 . . 69.36(10) ?
C4 C3 H3 . . 125.6 ?
C4 C3 Fe1 . . 69.58(12) ?
Fe1 C3 H3 . . 125.6 ?
C3 C4 H4 . . 125.9 ?
C3 C4 Fe1 . . 69.86(11) ?
C5 C4 C3 . . 108.11(17) ?
C5 C4 H4 . . 125.9 ?
C5 C4 Fe1 . . 69.56(10) ?
Fe1 C4 H4 . . 125.9 ?
C1 C5 H5 . . 126.0 ?
C1 C5 Fe1 . . 68.75(10) ?
C4 C5 C1 . . 107.90(17) ?
C4 C5 H5 . . 126.0 ?
C4 C5 Fe1 . . 70.07(11) ?
Fe1 C5 H5 . . 126.0 ?
N1 C11 C1 . . 117.06(15) ?
O1 C11 C1 . . 120.95(15) ?
O1 C11 N1 . . 121.98(16) ?
N1 C12 S1 . . 118.56(13) ?
N2 C12 N1 . . 114.55(14) ?
N2 C12 S1 . . 126.89(13) ?
C14 C13 C18 . . 119.19(16) ?
C14 C13 N2 . . 123.57(16) ?
C18 C13 N2 . . 117.14(15) ?
C13 C14 H14 . . 120.0 ?
C15 C14 C13 . . 119.92(17) ?
C15 C14 H14 . . 120.0 ?
C14 C15 H15 . . 119.6 ?
C16 C15 C14 . . 120.88(18) ?
C16 C15 H15 . . 119.6 ?
C15 C16 H16 . . 120.1 ?
C15 C16 C17 . . 119.81(18) ?
C17 C16 H16 . . 120.1 ?
C16 C17 H17 . . 120.0 ?
C18 C17 C16 . . 120.09(18) ?
C18 C17 H17 . . 120.0 ?
C13 C18 N3 . . 120.73(15) ?
C17 C18 C13 . . 120.08(16) ?
C17 C18 N3 . . 119.16(16) ?
N3 C19 N4 . . 116.31(14) ?
N3 C19 S2 . . 124.45(13) ?
N4 C19 S2 . . 119.23(12) ?
N4 C20 C21 . . 116.14(14) ?
O2 C20 C21 . . 121.92(15) ?
O2 C20 N4 . . 121.94(16) ?
C20 C21 Fe2 . . 123.17(12) ?
C22 C21 C20 . . 129.21(16) ?
C22 C21 Fe2 . . 69.48(10) ?
C25 C21 C20 . . 122.72(15) ?
C25 C21 C22 . . 107.97(15) ?
C25 C21 Fe2 . . 70.22(10) ?
C21 C22 H22 . . 126.3 ?
C21 C22 Fe2 . . 69.01(10) ?
C23 C22 C21 . . 107.38(16) ?
C23 C22 H22 . . 126.3 ?
C23 C22 Fe2 . . 70.41(11) ?
Fe2 C22 H22 . . 126.3 ?
C22 C23 H23 . . 125.7 ?
C22 C23 C24 . . 108.52(16) ?
C22 C23 Fe2 . . 68.92(10) ?
C24 C23 H23 . . 125.7 ?
C24 C23 Fe2 . . 69.80(10) ?
Fe2 C23 H23 . . 125.7 ?
C23 C24 H24 . . 125.7 ?
C23 C24 Fe2 . . 69.67(10) ?
C25 C24 C23 . . 108.52(17) ?
C25 C24 H24 . . 125.7 ?
C25 C24 Fe2 . . 69.58(10) ?
Fe2 C24 H24 . . 125.7 ?
C21 C25 H25 . . 126.2 ?
C21 C25 Fe2 . . 68.56(9) ?
C24 C25 C21 . . 107.60(16) ?
C24 C25 H25 . . 126.2 ?
C24 C25 Fe2 . . 69.99(11) ?
Fe2 C25 H25 . . 126.2 ?
C27 C26 H26 . . 125.9 ?
C27 C26 Fe2 . . 69.44(12) ?
C30 C26 H26 . . 125.9 ?
C30 C26 C27 . . 108.2(2) ?
C30 C26 Fe2 . . 69.90(12) ?
Fe2 C26 H26 . . 125.9 ?
C26 C27 H27 . . 126.3 ?
C26 C27 Fe2 . . 69.82(13) ?
C28 C27 C26 . . 107.5(2) ?
C28 C27 H27 . . 126.3 ?
C28 C27 Fe2 . . 69.67(13) ?
Fe2 C27 H27 . . 126.3 ?
C27 C28 H28 . . 125.9 ?
C27 C28 Fe2 . . 69.78(12) ?
C29 C28 C27 . . 108.3(2) ?
C29 C28 H28 . . 125.9 ?
C29 C28 Fe2 . . 69.85(12) ?
Fe2 C28 H28 . . 125.9 ?
C28 C29 H29 . . 125.8 ?
C28 C29 C30 . . 108.4(2) ?
C28 C29 Fe2 . . 69.79(12) ?
C30 C29 H29 . . 125.8 ?
C30 C29 Fe2 . . 70.08(12) ?
Fe2 C29 H29 . . 125.8 ?
C26 C30 C29 . . 107.7(2) ?
C26 C30 H30 . . 126.2 ?
C26 C30 Fe2 . . 69.72(12) ?
C29 C30 H30 . . 126.2 ?
C29 C30 Fe2 . . 69.47(12) ?
Fe2 C30 H30 . . 126.2 ?
C1 Fe1 C2 . . 41.20(7) ?
C1 Fe1 C3 . . 68.44(8) ?
C1 Fe1 C4 . . 68.64(7) ?
C1 Fe1 C5 . . 41.15(7) ?
C1 Fe1 C6 . . 110.0(3) ?
C1 Fe1 C7 . . 132.0(4) ?
C1 Fe1 C9 . . 147.6(4) ?
C1 Fe1 C7A . . 149.9(6) ?
C1 Fe1 C8A . . 168.6(6) ?
C1 Fe1 C9A . . 129.9(6) ?
C2 Fe1 C3 . . 40.50(7) ?
C2 Fe1 C4 . . 68.64(8) ?
C2 Fe1 C7 . . 109.5(3) ?
C2 Fe1 C7A . . 117.3(4) ?
C2 Fe1 C8A . . 149.3(6) ?
C3 Fe1 C7 . . 117.1(4) ?
C3 Fe1 C7A . . 109.6(4) ?
C3 Fe1 C8A . . 117.1(4) ?
C4 Fe1 C3 . . 40.56(8) ?
C4 Fe1 C7 . . 148.3(4) ?
C4 Fe1 C7A . . 130.6(6) ?
C4 Fe1 C8A . . 108.5(3) ?
C5 Fe1 C2 . . 69.04(8) ?
C5 Fe1 C3 . . 68.13(8) ?
C5 Fe1 C4 . . 40.37(8) ?
C5 Fe1 C7 . . 170.9(4) ?
C5 Fe1 C7A . . 168.3(6) ?
C5 Fe1 C8A . . 129.7(5) ?
C6 Fe1 C2 . . 117.3(4) ?
C6 Fe1 C3 . . 148.9(5) ?
C6 Fe1 C4 . . 170.1(5) ?
C6 Fe1 C5 . . 132.3(4) ?
C6 Fe1 C7 . . 39.6(3) ?
C8 Fe1 C1 . . 171.2(5) ?
C8 Fe1 C2 . . 131.8(5) ?
C8 Fe1 C3 . . 109.5(3) ?
C8 Fe1 C4 . . 115.8(3) ?
C8 Fe1 C5 . . 147.0(5) ?
C8 Fe1 C6 . . 67.0(4) ?
C8 Fe1 C7 . . 40.5(3) ?
C8 Fe1 C9 . . 40.3(3) ?
C8 Fe1 C10 . . 66.4(4) ?
C9 Fe1 C2 . . 169.3(5) ?
C9 Fe1 C3 . . 130.0(5) ?
C9 Fe1 C4 . . 106.9(3) ?
C9 Fe1 C5 . . 114.4(3) ?
C9 Fe1 C6 . . 68.7(4) ?
C9 Fe1 C7 . . 68.8(4) ?
C10 Fe1 C1 . . 117.2(4) ?
C10 Fe1 C2 . . 149.7(5) ?
C10 Fe1 C3 . . 169.1(6) ?
C10 Fe1 C4 . . 130.8(5) ?
C10 Fe1 C5 . . 109.4(3) ?
C10 Fe1 C6 . . 40.3(3) ?
C10 Fe1 C7 . . 67.0(4) ?
C10 Fe1 C9 . . 40.3(3) ?
C6A Fe1 C1 . . 118.7(5) ?
C6A Fe1 C2 . . 111.3(3) ?
C6A Fe1 C3 . . 132.7(5) ?
C6A Fe1 C4 . . 169.5(7) ?
C6A Fe1 C5 . . 150.0(6) ?
C6A Fe1 C7A . . 39.4(4) ?
C6A Fe1 C8A . . 65.8(4) ?
C6A Fe1 C9A . . 66.7(4) ?
C8A Fe1 C7A . . 40.1(3) ?
C9A Fe1 C2 . . 169.6(6) ?
C9A Fe1 C3 . . 148.3(5) ?
C9A Fe1 C4 . . 115.4(3) ?
C9A Fe1 C5 . . 107.3(4) ?
C9A Fe1 C7A . . 68.2(5) ?
C9A Fe1 C8A . . 40.3(4) ?
C10A Fe1 C1 . . 108.6(3) ?
C10A Fe1 C2 . . 131.8(4) ?
C10A Fe1 C3 . . 171.0(5) ?
C10A Fe1 C4 . . 147.3(5) ?
C10A Fe1 C5 . . 115.7(5) ?
C10A Fe1 C6A . . 40.4(4) ?
C10A Fe1 C7A . . 68.4(5) ?
C10A Fe1 C8A . . 67.4(4) ?
C10A Fe1 C9A . . 40.0(3) ?
Fe1 C6 H6 . . 125.0 ?
C7 C6 Fe1 . . 71.4(5) ?
C7 C6 H6 . . 126.0 ?
C7 C6 C10 . . 108.1(9) ?
C10 C6 Fe1 . . 69.2(4) ?
C10 C6 H6 . . 126.0 ?
Fe1 C7 H7 . . 127.6 ?
C6 C7 Fe1 . . 69.1(5) ?
C6 C7 H7 . . 127.1 ?
C6 C7 C8 . . 105.8(9) ?
C8 C7 Fe1 . . 67.8(4) ?
C8 C7 H7 . . 127.1 ?
Fe1 C8 H8 . . 125.0 ?
C7 C8 Fe1 . . 71.7(4) ?
C7 C8 H8 . . 124.5 ?
C9 C8 Fe1 . . 70.4(4) ?
C9 C8 C7 . . 111.1(8) ?
C9 C8 H8 . . 124.5 ?
Fe1 C9 H9 . . 125.2 ?
C8 C9 Fe1 . . 69.3(4) ?
C8 C9 H9 . . 127.7 ?
C8 C9 C10 . . 104.7(8) ?
C10 C9 Fe1 . . 69.5(4) ?
C10 C9 H9 . . 127.7 ?
Fe1 C10 H10 . . 126.1 ?
C6 C10 Fe1 . . 70.4(4) ?
C6 C10 H10 . . 124.8 ?
C9 C10 Fe1 . . 70.2(5) ?
C9 C10 C6 . . 110.3(8) ?
C9 C10 H10 . . 124.8 ?
C21 Fe2 C22 . . 41.50(7) ?
C21 Fe2 C23 . . 68.76(7) ?
C21 Fe2 C24 . . 68.67(7) ?
C21 Fe2 C25 . . 41.22(7) ?
C21 Fe2 C26 . . 109.38(8) ?
C21 Fe2 C27 . . 122.35(9) ?
C21 Fe2 C28 . . 156.91(9) ?
C21 Fe2 C29 . . 161.92(9) ?
C21 Fe2 C30 . . 125.91(8) ?
C22 Fe2 C23 . . 40.68(8) ?
C22 Fe2 C24 . . 68.73(8) ?
C22 Fe2 C25 . . 69.41(7) ?
C22 Fe2 C26 . . 125.96(9) ?
C22 Fe2 C27 . . 107.39(10) ?
C22 Fe2 C28 . . 120.00(9) ?
C22 Fe2 C29 . . 154.71(9) ?
C22 Fe2 C30 . . 163.21(8) ?
C23 Fe2 C24 . . 40.53(8) ?
C25 Fe2 C23 . . 68.40(8) ?
C25 Fe2 C24 . . 40.43(7) ?
C25 Fe2 C30 . . 108.26(9) ?
C26 Fe2 C23 . . 161.86(11) ?
C26 Fe2 C24 . . 157.08(10) ?
C26 Fe2 C25 . . 122.92(9) ?
C26 Fe2 C30 . . 40.38(10) ?
C27 Fe2 C23 . . 123.84(10) ?
C27 Fe2 C24 . . 159.90(10) ?
C27 Fe2 C25 . . 158.50(9) ?
C27 Fe2 C26 . . 40.74(11) ?
C27 Fe2 C30 . . 68.34(11) ?
C28 Fe2 C23 . . 106.15(9) ?
C28 Fe2 C24 . . 122.95(9) ?
C28 Fe2 C25 . . 159.76(9) ?
C28 Fe2 C26 . . 68.09(10) ?
C28 Fe2 C27 . . 40.55(10) ?
C28 Fe2 C29 . . 40.36(10) ?
C28 Fe2 C30 . . 68.07(10) ?
C29 Fe2 C23 . . 119.63(9) ?
C29 Fe2 C24 . . 106.48(9) ?
C29 Fe2 C25 . . 123.98(9) ?
C29 Fe2 C26 . . 67.90(9) ?
C29 Fe2 C27 . . 68.13(11) ?
C29 Fe2 C30 . . 40.45(9) ?
C30 Fe2 C23 . . 155.27(9) ?
C30 Fe2 C24 . . 120.97(10) ?
C11 N1 C12 . . 128.11(15) ?
C11 N1 H1A . . 115.9 ?
C12 N1 H1A . . 115.9 ?
C12 N2 C13 . . 129.22(14) ?
C12 N2 H2A . . 115.4 ?
C13 N2 H2A . . 115.4 ?
C18 N3 H3A . . 118.0 ?
C19 N3 C18 . . 123.96(14) ?
C19 N3 H3A . . 118.0 ?
C19 N4 H4A . . 116.3 ?
C20 N4 C19 . . 127.41(14) ?
C20 N4 H4A . . 116.3 ?
Fe1 C6A H6A . . 125.6 ?
C7A C6A Fe1 . . 72.1(6) ?
C7A C6A H6A . . 124.2 ?
C7A C6A C10A . . 111.6(9) ?
C10A C6A Fe1 . . 69.7(5) ?
C10A C6A H6A . . 124.2 ?
Fe1 C7A H7A . . 126.2 ?
C6A C7A Fe1 . . 68.4(5) ?
C6A C7A H7A . . 127.6 ?
C6A C7A C8A . . 104.8(9) ?
C8A C7A Fe1 . . 69.3(6) ?
C8A C7A H7A . . 127.6 ?
Fe1 C8A H8A . . 126.5 ?
C7A C8A Fe1 . . 70.6(6) ?
C7A C8A H8A . . 125.4 ?
C9A C8A Fe1 . . 69.1(5) ?
C9A C8A C7A . . 109.2(9) ?
C9A C8A H8A . . 125.4 ?
Fe1 C9A H9A . . 125.4 ?
C8A C9A Fe1 . . 70.6(5) ?
C8A C9A H9A . . 126.1 ?
C10A C9A Fe1 . . 69.5(6) ?
C10A C9A C8A . . 107.9(10) ?
C10A C9A H9A . . 126.1 ?
Fe1 C10A H10A . . 124.5 ?
C6A C10A Fe1 . . 69.9(5) ?
C6A C10A H10A . . 126.8 ?
C9A C10A Fe1 . . 70.5(6) ?
C9A C10A C6A . . 106.4(11) ?
C9A C10A H10A . . 126.8 ?
C32 C31 C33 . . 117.4(3) ?
O3 C31 C32 . . 122.3(3) ?
O3 C31 C33 . . 120.3(3) ?
C31 C32 H32A . . 109.5 ?
C31 C32 H32B . . 109.5 ?
C31 C32 H32C . . 109.5 ?
H32A C32 H32B . . 109.5 ?
H32A C32 H32C . . 109.5 ?
H32B C32 H32C . . 109.5 ?
C31 C33 H33A . . 109.5 ?
C31 C33 H33B . . 109.5 ?
C31 C33 H33C . . 109.5 ?
H33A C33 H33B . . 109.5 ?
H33A C33 H33C . . 109.5 ?
H33B C33 H33C . . 109.5 ?

loop_
_geom_bond_atom_site_label_1
_geom_bond_atom_site_label_2
_geom_bond_site_symmetry_2
_geom_bond_distance
_geom_bond_publ_flag
C1 C2 . 1.430(3) ?
C1 C5 . 1.428(2) ?
C1 C11 . 1.467(2) ?
C1 Fe1 . 2.0230(17) ?
C2 H2 . 0.9800 ?
C2 C3 . 1.416(3) ?
C2 Fe1 . 2.0411(18) ?
C3 H3 . 0.9800 ?
C3 C4 . 1.421(3) ?
C3 Fe1 . 2.051(2) ?
C4 H4 . 0.9800 ?
C4 C5 . 1.411(3) ?
C4 Fe1 . 2.0477(19) ?
C5 H5 . 0.9800 ?
C5 Fe1 . 2.0409(18) ?
C11 N1 . 1.382(2) ?
C11 O1 . 1.225(2) ?
C12 N1 . 1.395(2) ?
C12 N2 . 1.336(2) ?
C12 S1 . 1.6604(17) ?
C13 C14 . 1.390(2) ?
C13 C18 . 1.401(2) ?
C13 N2 . 1.409(2) ?
C14 H14 . 0.9300 ?
C14 C15 . 1.384(3) ?
C15 H15 . 0.9300 ?
C15 C16 . 1.374(3) ?
C16 H16 . 0.9300 ?
C16 C17 . 1.386(3) ?
C17 H17 . 0.9300 ?
C17 C18 . 1.385(2) ?
C18 N3 . 1.428(2) ?
C19 N3 . 1.336(2) ?
C19 N4 . 1.386(2) ?
C19 S2 . 1.6612(17) ?
C20 C21 . 1.465(2) ?
C20 N4 . 1.384(2) ?
C20 O2 . 1.225(2) ?
C21 C22 . 1.434(2) ?
C21 C25 . 1.430(2) ?
C21 Fe2 . 2.0203(17) ?
C22 H22 . 0.9800 ?
C22 C23 . 1.416(3) ?
C22 Fe2 . 2.0267(18) ?
C23 H23 . 0.9800 ?
C23 C24 . 1.418(3) ?
C23 Fe2 . 2.0462(18) ?
C24 H24 . 0.9800 ?
C24 C25 . 1.414(3) ?
C24 Fe2 . 2.0479(18) ?
C25 H25 . 0.9800 ?
C25 Fe2 . 2.0425(18) ?
C26 H26 . 0.9800 ?
C26 C27 . 1.419(4) ?
C26 C30 . 1.409(4) ?
C26 Fe2 . 2.041(2) ?
C27 H27 . 0.9800 ?
C27 C28 . 1.410(3) ?
C27 Fe2 . 2.036(2) ?
C28 H28 . 0.9800 ?
C28 C29 . 1.404(3) ?
C28 Fe2 . 2.034(2) ?
C29 H29 . 0.9800 ?
C29 C30 . 1.410(3) ?
C29 Fe2 . 2.035(2) ?
C30 H30 . 0.9800 ?
C30 Fe2 . 2.043(2) ?
Fe1 C6 . 2.034(7) ?
Fe1 C7 . 2.063(8) ?
Fe1 C8 . 2.012(6) ?
Fe1 C9 . 2.027(7) ?
Fe1 C10 . 2.018(7) ?
Fe1 C6A . 2.021(9) ?
Fe1 C7A . 2.069(10) ?
Fe1 C8A . 2.051(9) ?
Fe1 C9A . 2.032(9) ?
Fe1 C10A . 2.020(8) ?
C6 H6 . 0.9300 ?
C6 C7 . 1.388(10) ?
C6 C10 . 1.396(10) ?
C7 H7 . 0.9300 ?
C7 C8 . 1.411(11) ?
C8 H8 . 0.9300 ?
C8 C9 . 1.391(10) ?
C9 H9 . 0.9300 ?
C9 C10 . 1.394(11) ?
C10 H10 . 0.9300 ?
N1 H1A . 0.8600 ?
N2 H2A . 0.8600 ?
N3 H3A . 0.8600 ?
N4 H4A . 0.8600 ?
C6A H6A . 0.9300 ?
C6A C7A . 1.381(13) ?
C6A C10A . 1.396(12) ?
C7A H7A . 0.9300 ?
C7A C8A . 1.412(11) ?
C8A H8A . 0.9300 ?
C8A C9A . 1.408(13) ?
C9A H9A . 0.9300 ?
C9A C10A . 1.386(10) ?
C10A H10A . 0.9300 ?
C31 C32 . 1.493(4) ?
C31 C33 . 1.504(4) ?
C31 O3 . 1.192(3) ?
C32 H32A . 0.9600 ?
C32 H32B . 0.9600 ?
C32 H32C . 0.9600 ?
C33 H33A . 0.9600 ?
C33 H33B . 0.9600 ?
C33 H33C . 0.9600 ?

loop_
_geom_hbond_atom_site_label_D
_geom_hbond_atom_site_label_H
_geom_hbond_atom_site_label_A
_geom_hbond_site_symmetry_A
_geom_hbond_distance_DH
_geom_hbond_distance_HA
_geom_hbond_distance_DA
_geom_hbond_angle_DHA
_geom_hbond_publ_flag
C2 H2 S2 4_566 0.98 2.70 3.5064(18) 140.3 yes
C22 H22 O3 . 0.98 2.52 3.370(3) 144.9 yes
N1 H1A S2 4_566 0.86 2.74 3.5872(15) 169.8 yes
N2 H2A O1 . 0.86 1.87 2.5967(19) 140.6 yes
N3 H3A O2 . 0.86 1.94 2.6109(19) 134.1 yes
N4 H4A O3 . 0.86 2.39 3.236(2) 167.3 yes

loop_
_geom_torsion_atom_site_label_1
_geom_torsion_atom_site_label_2
_geom_torsion_atom_site_label_3
_geom_torsion_atom_site_label_4
_geom_torsion_site_symmetry_1
_geom_torsion_site_symmetry_2
_geom_torsion_site_symmetry_3
_geom_torsion_site_symmetry_4
_geom_torsion
_geom_torsion_publ_flag
C1 C2 C3 C4 . . . . 0.3(2) ?
C1 C2 C3 Fe1 . . . . 58.94(12) ?
C1 C11 N1 C12 . . . . 178.33(16) ?
C2 C1 C5 C4 . . . . -0.7(2) ?
C2 C1 C5 Fe1 . . . . -60.05(12) ?
C2 C1 C11 N1 . . . . 17.2(3) ?
C2 C1 C11 O1 . . . . -163.62(19) ?
C2 C3 C4 C5 . . . . -0.8(2) ?
C2 C3 C4 Fe1 . . . . 58.47(14) ?
C3 C4 C5 C1 . . . . 0.9(2) ?
C3 C4 C5 Fe1 . . . . 59.43(15) ?
C5 C1 C2 C3 . . . . 0.2(2) ?
C5 C1 C2 Fe1 . . . . 60.06(12) ?
C5 C1 C11 N1 . . . . -157.98(17) ?
C5 C1 C11 O1 . . . . 21.2(3) ?
C11 C1 C2 C3 . . . . -175.47(18) ?
C11 C1 C2 Fe1 . . . . -115.63(19) ?
C11 C1 C5 C4 . . . . 175.41(17) ?
C11 C1 C5 Fe1 . . . . 116.06(16) ?
C13 C14 C15 C16 . . . . -0.9(3) ?
C13 C18 N3 C19 . . . . 73.3(2) yes
C14 C13 C18 C17 . . . . 0.8(3) ?
C14 C13 C18 N3 . . . . 178.71(16) ?
C14 C13 N2 C12 . . . . 38.5(3) yes
C14 C15 C16 C17 . . . . -0.1(3) ?
C15 C16 C17 C18 . . . . 1.5(3) ?
C16 C17 C18 C13 . . . . -1.9(3) ?
C16 C17 C18 N3 . . . . -179.77(18) ?
C17 C18 N3 C19 . . . . -108.8(2) yes
C18 C13 C14 C15 . . . . 0.5(3) ?
C18 C13 N2 C12 . . . . -144.96(17) yes
C20 C21 C22 C23 . . . . -176.88(17) ?
C20 C21 C22 Fe2 . . . . -116.65(18) ?
C20 C21 C25 C24 . . . . 176.71(16) ?
C20 C21 C25 Fe2 . . . . 117.39(16) ?
C21 C20 N4 C19 . . . . 178.67(15) ?
C21 C22 C23 C24 . . . . 0.6(2) ?
C21 C22 C23 Fe2 . . . . 59.35(12) ?
C22 C21 C25 C24 . . . . -0.1(2) ?
C22 C21 C25 Fe2 . . . . -59.46(12) ?
C22 C23 C24 C25 . . . . -0.7(2) ?
C22 C23 C24 Fe2 . . . . 58.17(13) ?
C23 C24 C25 C21 . . . . 0.5(2) ?
C23 C24 C25 Fe2 . . . . 58.96(13) ?
C25 C21 C22 C23 . . . . -0.3(2) ?
C25 C21 C22 Fe2 . . . . 59.92(12) ?
C26 C27 C28 C29 . . . . -0.4(3) ?
C26 C27 C28 Fe2 . . . . -59.84(15) ?
C27 C26 C30 C29 . . . . -0.2(2) ?
C27 C26 C30 Fe2 . . . . 59.08(15) ?
C27 C28 C29 C30 . . . . 0.2(3) ?
C27 C28 C29 Fe2 . . . . -59.43(15) ?
C28 C29 C30 C26 . . . . 0.0(2) ?
C28 C29 C30 Fe2 . . . . -59.48(15) ?
C30 C26 C27 C28 . . . . 0.4(2) ?
C30 C26 C27 Fe2 . . . . -59.37(15) ?
Fe1 C1 C2 C3 . . . . -59.84(13) ?
Fe1 C1 C5 C4 . . . . 59.35(14) ?
Fe1 C1 C11 N1 . . . . -72.74(19) ?
Fe1 C1 C11 O1 . . . . 106.44(19) ?
Fe1 C2 C3 C4 . . . . -58.60(15) ?
Fe1 C3 C4 C5 . . . . -59.25(14) ?
Fe1 C4 C5 C1 . . . . -58.52(13) ?
Fe1 C6 C7 C8 . . . . 58.1(6) ?
Fe1 C6 C10 C9 . . . . -59.0(6) ?
Fe1 C7 C8 C9 . . . . 59.6(6) ?
Fe1 C8 C9 C10 . . . . 60.9(6) ?
Fe1 C9 C10 C6 . . . . 59.1(6) ?
Fe1 C6A C7A C8A . . . . 60.1(7) ?
Fe1 C6A C10A C9A . . . . -61.3(8) ?
Fe1 C7A C8A C9A . . . . 58.5(8) ?
Fe1 C8A C9A C10A . . . . 59.8(8) ?
Fe1 C9A C10A C6A . . . . 61.0(7) ?
C6 C7 C8 Fe1 . . . . -58.9(7) ?
C6 C7 C8 C9 . . . . 0.8(11) ?
C7 C6 C10 Fe1 . . . . 61.1(7) ?
C7 C6 C10 C9 . . . . 2.1(11) ?
C7 C8 C9 Fe1 . . . . -60.4(6) ?
C7 C8 C9 C10 . . . . 0.5(10) ?
C8 C9 C10 Fe1 . . . . -60.7(6) ?
C8 C9 C10 C6 . . . . -1.6(10) ?
C10 C6 C7 Fe1 . . . . -59.8(6) ?
C10 C6 C7 C8 . . . . -1.7(11) ?
Fe2 C21 C22 C23 . . . . -60.23(13) ?
Fe2 C21 C25 C24 . . . . 59.32(13) ?
Fe2 C22 C23 C24 . . . . -58.71(13) ?
Fe2 C23 C24 C25 . . . . -58.90(13) ?
Fe2 C24 C25 C21 . . . . -58.42(12) ?
Fe2 C26 C27 C28 . . . . 59.75(15) ?
Fe2 C26 C30 C29 . . . . -59.33(15) ?
Fe2 C27 C28 C29 . . . . 59.47(16) ?
Fe2 C28 C29 C30 . . . . 59.65(15) ?
Fe2 C29 C30 C26 . . . . 59.48(15) ?
N1 C12 N2 C13 . . . . 175.42(16) ?
N2 C12 N1 C11 . . . . -0.7(3) ?
N2 C13 C14 C15 . . . . 176.97(18) ?
N2 C13 C18 C17 . . . . -175.81(16) ?
N2 C13 C18 N3 . . . . 2.1(2) ?
N3 C19 N4 C20 . . . . -4.4(2) ?
N4 C19 N3 C18 . . . . 174.53(14) ?
N4 C20 C21 C22 . . . . 16.6(3) ?
N4 C20 C21 C25 . . . . -159.53(15) ?
N4 C20 C21 Fe2 . . . . -73.00(18) ?
O1 C11 N1 C12 . . . . -0.8(3) ?
O2 C20 C21 C22 . . . . -163.43(18) ?
O2 C20 C21 C25 . . . . 20.4(3) ?
O2 C20 C21 Fe2 . . . . 106.98(18) ?
O2 C20 N4 C19 . . . . -1.3(3) ?
S1 C12 N1 C11 . . . . 179.44(14) ?
S1 C12 N2 C13 . . . . -4.7(3) ?
S2 C19 N3 C18 . . . . -6.2(2) ?
S2 C19 N4 C20 . . . . 176.24(14) ?
C6A C7A C8A Fe1 . . . . -59.6(7) ?
C6A C7A C8A C9A . . . . -1.1(13) ?
C7A C6A C10A Fe1 . . . . 60.1(8) ?
C7A C6A C10A C9A . . . . -1.3(13) ?
C7A C8A C9A Fe1 . . . . -59.4(8) ?
C7A C8A C9A C10A . . . . 0.4(13) ?
C8A C9A C10A Fe1 . . . . -60.4(8) ?
C8A C9A C10A C6A . . . . 0.5(13) ?
C10A C6A C7A Fe1 . . . . -58.7(7) ?
C10A C6A C7A C8A . . . . 1.5(13) ?

_cod_database_fobs_code 2312739
